data_2101830
loop_
_publ_author_name
'Ptasiewicz-Bak, H.'
'Olovsson, I.'
'McIntyre, G. J.'

_publ_section_title
;
 Charge Density in Orthorhombic NiSO~4~.7H~2~O at Room Temperature and
 25 K
;
_journal_issue 3
_journal_name_full 'Acta Crystallographica Section B'
_journal_page_first 325
_journal_page_last 336
_journal_paper_doi 10.1107/S0108768196014061
_journal_volume 53
_journal_year 1997
_chemical_formula_moiety 'Ni S O4 , 7H2 O '
_chemical_formula_sum 'H14 Ni O11 S'
_chemical_formula_weight 280.87
_space_group_IT_number 19
_space_group_name_Hall 'P 2ac 2ab'
_space_group_name_H-M_alt 'P 21 21 21'
_symmetry_cell_setting orthorhombic
_symmetry_space_group_name_Hall 'P 2ac 2ab'
_symmetry_space_group_name_H-M 'P 21 21 21'
_atom_type_scat_source 'Sears (1992)'
_cell_angle_alpha 90.0
_cell_angle_beta 90.0
_cell_angle_gamma 90.0
_cell_formula_units_Z 4
_cell_length_a 6.706(3)
_cell_length_b 11.796(6)
_cell_length_c 11.949(6)
_cell_measurement_temperature 25
_cell_volume 945.0(10)
_diffrn_measurement_device 'Huber-Aracor four circle'
_diffrn_measurement_method \w-2\q
_diffrn_radiation_probe neutron
_diffrn_radiation_type neutron
_diffrn_radiation_wavelength 1.215
_diffrn_reflns_av_R_equivalents 0.042
_diffrn_reflns_limit_h_max 8
_diffrn_reflns_limit_h_min -5
_diffrn_reflns_limit_k_max 15
_diffrn_reflns_limit_k_min -6
_diffrn_reflns_limit_l_max 15
_diffrn_reflns_limit_l_min -15
_diffrn_reflns_number 1849
_diffrn_reflns_theta_max 53.3
_diffrn_standards_decay_% 0
_diffrn_standards_interval_count 33
_diffrn_standards_number 1
_exptl_absorpt_coefficient_mu 0.261
_exptl_absorpt_correction_T_max 0.68
_exptl_absorpt_correction_T_min 0.53
_exptl_absorpt_correction_type 'Gaussian integration using \m~calc~ = 0.261 mm^-1^'
_exptl_crystal_colour green
_exptl_crystal_density_diffrn 1.977
_exptl_crystal_density_meas ?
_exptl_crystal_description 'rectangular prism'
_exptl_crystal_size_max 7.0
_exptl_crystal_size_mid 2.3
_exptl_crystal_size_min 1.6
_refine_ls_extinction_coef 'y = 0.80'
_refine_ls_extinction_method 'Lorentzian type I isotropic (Becker & Coppens, 1974, 1975)'
_refine_ls_goodness_of_fit_obs 1.68
_refine_ls_hydrogen_treatment refined
_refine_ls_number_parameters 245
_refine_ls_number_reflns 1381
_refine_ls_R_factor_obs 0.034
_refine_ls_shift/esd_max 0.25
_refine_ls_structure_factor_coef Fsqd
_refine_ls_weighting_details 'w = 1/[\s^2^(F~o~^2^) + k^2^F~o~^4^]'
_refine_ls_weighting_scheme calc
_refine_ls_wR_factor_obs 0.046
_reflns_number_observed 1849
_reflns_number_total 1381
_reflns_observed_criterion none
_cod_data_source_file ab0357.cif
_cod_depositor_comments
;
The following automatic conversions were performed:

'_refine_ls_weighting_scheme' value 'w = 1/[\s^2^(F~o~^2^) +
k^2^F~o~^4^]' was changed to 'calc'. New tag
'_refine_ls_weighting_details' was created. The value of the new tag
was set to 'w = 1/[\s^2^(F~o~^2^) + k^2^F~o~^4^]'.

Automatic conversion script
Id: cif_fix_values 3143 2015-03-26 13:38:13Z robertas 
;
_cod_original_formula_sum 'H14 Ni1 O11 S1'
_cod_database_code 2101830

loop_
_symmetry_equiv_pos_as_xyz
x,y,z
1/2-x,-y,1/2+z
-x,1/2+y,1/2-z
1/2+x,1/2-y,-z

loop_
_atom_site_label
_atom_site_fract_x
_atom_site_fract_y
_atom_site_fract_z
_atom_site_U_iso_or_equiv
Ni .04120(12) .41850(7) .10334(6) .0047(2)
S .4927(4) .7226(2) .1809(2) .0046(7)
O1 .4282(2) .67920(10) .07200(10) .0069(3)
O2 .4813(2) .84850(10) .18190(10) .0071(3)
O3 .6986(2) .68670(10) .20400(10) .0068(3)
O4 .3615(2) .67730(10) .27090(10) .0067(3)
O5 .0043(2) .25870(10) .16520(10) .0070(4)
O6 .1898(2) .46800(10) .24920(10) .0067(3)
O7 -.2295(2) .46460(10) .16750(10) .0079(4)
O8 .0711(2) .57850(10) .04350(10) .0081(4)
O9 -.1045(2) .37010(10) -.04180(10) .0069(4)
O10 .3051(2) .36350(10) .03900(10) .0082(4)
O11 -.0711(2) .49250(10) .43330(10) .0079(4)
H51 .1073(5) .2327(2) .2178(2) .0209(8)
H52 -.1258(5) .2354(3) .1933(2) .0206(8)
H61 .3017(4) .4180(2) .2701(2) .0196(7)
H62 .2476(4) .5449(2) .2492(2) .0202(8)
H71 -.3073(5) .4215(3) .2208(2) .0230(8)
H72 -.2536(5) .5451(2) .1803(2) .0205(8)
H81 .1954(5) .6219(2) .0531(2) .0216(8)
H82 .0143(5) .6037(3) -.0263(3) .0252(8)
H91 -.0222(5) .3634(2) -.1087(2) .0217(7)
H92 -.2197(4) .4185(3) -.0593(2) .0199(7)
H101 .3349(5) .2840(3) .0291(3) .0217(7)
H102 .4032(5) .4090(3) .0001(2) .0215(7)
H111 -.0544(5) .4274(3) .4815(2) .0245(8)
H112 -.0010(5) .4746(3) .3650(2) .0248(8)
